data_2002446
loop_
_publ_author_name
'Bluhm, K'
'Mueller-Buschbaum, Hk'

_publ_section_title
;
Zur Stabilisierung der Oxidationsstufen M(IV) im Ni5 M B2 O10-Typ
;
_journal_name_full
;
Zeitschrift fuer Anorganische und Allgemeine Chemie
;
_journal_page_first 111
_journal_page_last 115
_journal_paper_doi 10.1002/zaac.19895790112
_journal_volume 579
_journal_year 1989
_chemical_formula_structural 'Ni5 Mn O4 (B O3)2'
_chemical_formula_sum 'B2 Mn Ni5 O10'
_chemical_name_systematic
;
Pentanickel manganese(IV) tetraoxide bis(borate)
;
_space_group_IT_number 55
_symmetry_cell_setting orthorhombic
_symmetry_Int_Tables_number 55
_symmetry_space_group_name_Hall '-P 2 2ab'
_symmetry_space_group_name_H-M 'P b a m'
_cell_angle_alpha 90
_cell_angle_beta 90
_cell_angle_gamma 90
_cell_formula_units_Z 2
_cell_length_a 9.131(1)
_cell_length_b 12.164(2)
_cell_length_c 2.970(1)
_cell_volume 329.9
_refine_ls_R_factor_all 0.048
_cod_database_code 2002446

loop_
_symmetry_equiv_pos_as_xyz
x,y,z
-x,-y,z
1/2+x,1/2-y,-z
1/2-x,1/2+y,-z
-x,-y,-z
x,y,-z
1/2-x,1/2+y,z
1/2+x,1/2-y,z

loop_
_atom_site_label
_atom_site_type_symbol
_atom_site_symmetry_multiplicity
_atom_site_Wyckoff_symbol
_atom_site_fract_x
_atom_site_fract_y
_atom_site_fract_z
_atom_site_occupancy
_atom_site_attached_hydrogens
_atom_site_calc_flag
Ni1 Ni2+ 4 h 0.0004(8) 0.2809(2) 0.5 1. 0 d
Ni2 Ni2+ 2 b 0. 0. 0.5 1. 0 d
Ni3 Ni2+ 2 c 0.5 0. 0. 1. 0 d
Ni4 Ni2+ 4 g 0.2393(6) 0.1146(3) 0. 0.5 0 d
Mn1 Mn4+ 4 g 0.2393(6) 0.1146(3) 0. 0.5 0 d
B1 B3+ 4 g 0.270(3) 0.360(2) 0. 1. 0 d
O1 O2- 4 g 0.146(2) 0.959(1) 0. 1. 0 d
O2 O2- 4 h 0.105(2) 0.143(2) 0.5 1. 0 d
O3 O2- 4 g 0.126(2) 0.357(2) 0. 1. 0 d
O4 O2- 4 h 0.388(2) 0.077(2) 0.5 1. 0 d
O5 O2- 4 g 0.352(2) 0.262(1) 0. 1. 0 d

loop_
_atom_type_symbol
_atom_type_oxidation_number
Ni2+ 2.000
Mn4+ 4.000
B3+ 3.000
O2- -2.000
